data_1000116
loop_
_publ_author_name
'Ganne, M'
'Jouanneaux, A'
'Tournoux, M'
'Le Bail, A'

_publ_section_title
;
Structure and phase transitions of low-dimensional thallium vanadium
bronze Tl~x~V~2~O~5~ (0.44<=x<=0.48)
;
_journal_coden_ASTM JSSCBI
_journal_name_full 'Journal of Solid State Chemistry'
_journal_page_first 186
_journal_page_last 198
_journal_paper_doi 10.1016/0022-4596(92)90024-P
_journal_volume 97
_journal_year 1992
_chemical_formula_structural 'Tl0.5 V2 O5'
_chemical_formula_sum 'O5 Tl0.5 V2'
_chemical_name_systematic 'Thallium vanadium oxide (0.5/2/5)'
_space_group_IT_number 12
_symmetry_cell_setting monoclinic
_symmetry_Int_Tables_number 12
_symmetry_space_group_name_Hall '-C 2y'
_symmetry_space_group_name_H-M 'C 1 2/m 1'
_cell_angle_alpha 90
_cell_angle_beta 100.90(4)
_cell_angle_gamma 90
_cell_formula_units_Z 4
_cell_length_a 11.609(8)
_cell_length_b 3.6877(2)
_cell_length_c 9.629(6)
_cell_volume 404.8
_refine_ls_R_factor_all 0.055
_cod_original_formula_sum 'O5 Tl.5 V2'
_cod_database_code 1000116

loop_
_symmetry_equiv_pos_as_xyz
x,y,z
x,-y,z
-x,-y,-z
-x,y,-z
1/2+x,1/2+y,z
1/2+x,1/2-y,z
1/2-x,1/2-y,-z
1/2-x,1/2+y,-z

loop_
_atom_site_label
_atom_site_type_symbol
_atom_site_symmetry_multiplicity
_atom_site_Wyckoff_symbol
_atom_site_fract_x
_atom_site_fract_y
_atom_site_fract_z
_atom_site_occupancy
_atom_site_attached_hydrogens
_atom_site_calc_flag
Tl1 Tl1+ 2 d 0. 0.5 0.5 1. 0 d
V1 V5+ 4 i 0.2079(4) 0. 0.8447(4) 1. 0 d
V2 V5+ 4 i 0.0888(4) 0. 0.1533(4) 1. 0 d
O1 O2- 4 i 0.3745(11) 0. 0.8726(10) 1. 0 d
O2 O2- 4 i 0.0989(9) 0. 0.3221(13) 1. 0 d
O3 O2- 4 i 0.0603(12) 0. 0.9063(11) 1. 0 d
O4 O2- 4 i 0.2662(12) 0. 0.1128(9) 1. 0 d
O5 O2- 4 i 0.1738(10) 0. 0.6832(13) 1. 0 d

loop_
_atom_type_symbol
_atom_type_oxidation_number
Tl1+ 1.000
V5+ 4.750
O2- -2.000
